data_4311750
loop_
_publ_author_name
'Maria Augusta Antunes'
'Gregory M. Ferrence'
'\^Angela Domingos'
'Robert McDonald'
'Carol J. Burns'
'Josef Takats'
'No\'emia Marques'

_publ_contact_author 'Ferrence, Gregory M.'
_publ_contact_author_email ferrence@ilstu.edu
_publ_section_title
;
 Uranium (III) Scorpionates: Synthesis and Structure of
 [(TpMe2)2U{N(C6H5)2}] and [(TpMe2)2U{N(SiMe3)2}]
;
_journal_name_full 'Inorganic Chemistry'
_journal_page_first 6640
_journal_page_last 6643
_journal_paper_doi 10.1021/ic049204x
_journal_volume 43
_journal_year 2004
_chemical_formula_moiety 'C42 H54 B2 N13 U, C7 H8'
_chemical_formula_sum 'C49 H62 B2 N13 U'
_chemical_formula_weight 1092.77
_chemical_name_systematic
;
bis(hydrotris(3,5-dimethylpyrazolyl)borato)(diphenylamido)
uranium(III)
;
_space_group_IT_number 15
_symmetry_cell_setting monoclinic
_symmetry_space_group_name_Hall '-C 2yc'
_symmetry_space_group_name_H-M 'C 1 2/c 1'
_atom_sites_solution_hydrogens geom
_atom_sites_solution_primary direct
_atom_sites_solution_secondary difmap
_audit_creation_method SHELXL-97
_cell_angle_alpha 90.00
_cell_angle_beta 98.632(17)
_cell_angle_gamma 90.00
_cell_formula_units_Z 4
_cell_length_a 16.760(3)
_cell_length_b 16.996(2)
_cell_length_c 17.581(2)
_cell_measurement_reflns_used 25
_cell_measurement_temperature 293(2)
_cell_measurement_theta_max 10.9
_cell_measurement_theta_min 7.0
_cell_volume 4951.3(12)
_computing_cell_refinement 'CAD4 software(Enraf-Nonius,1989)'
_computing_data_collection 'CAD4 software(Enraf-Nonius,1989)'
_computing_data_reduction process-MOLEN(Fair,1990)
_computing_molecular_graphics 'ORTEP-3 (Farrugia,1997)'
_computing_structure_refinement 'SHELXL-97 (Sheldrick, 1997)'
_computing_structure_solution 'SHELXS-97 (Sheldrick, 1997)'
_diffrn_ambient_temperature 293(2)
_diffrn_measured_fraction_theta_full 0.992
_diffrn_measured_fraction_theta_max 0.992
_diffrn_measurement_device_type CAD4-Enraf-Nonius
_diffrn_measurement_method \w/2\qscans
_diffrn_radiation_monochromator graphite
_diffrn_radiation_source 'fine-focus sealed tube'
_diffrn_radiation_type MoK\a
_diffrn_radiation_wavelength 0.71073
_diffrn_reflns_av_R_equivalents 0.0310
_diffrn_reflns_av_sigmaI/netI 0.0874
_diffrn_reflns_limit_h_max 19
_diffrn_reflns_limit_h_min 0
_diffrn_reflns_limit_k_max 20
_diffrn_reflns_limit_k_min 0
_diffrn_reflns_limit_l_max 20
_diffrn_reflns_limit_l_min -20
_diffrn_reflns_number 4496
_diffrn_reflns_theta_full 25.02
_diffrn_reflns_theta_max 25.02
_diffrn_reflns_theta_min 1.72
_diffrn_standards_decay_% 18.5
_diffrn_standards_interval_time 60
_diffrn_standards_number 3
_exptl_absorpt_coefficient_mu 3.326
_exptl_absorpt_correction_T_max 0.9990
_exptl_absorpt_correction_T_min 0.9107
_exptl_absorpt_correction_type 'empirical via \y-scan North et al(1968)'
_exptl_crystal_colour black
_exptl_crystal_density_diffrn 1.466
_exptl_crystal_density_method 'not measured'
_exptl_crystal_description 'irregular plate'
_exptl_crystal_F_000 2196
_exptl_crystal_size_max 0.75
_exptl_crystal_size_mid 0.18
_exptl_crystal_size_min 0.15
_refine_diff_density_max 0.923
_refine_diff_density_min -0.918
_refine_diff_density_rms 0.146
_refine_ls_extinction_method none
_refine_ls_goodness_of_fit_ref 1.043
_refine_ls_hydrogen_treatment riding
_refine_ls_matrix_type full
_refine_ls_number_parameters 308
_refine_ls_number_reflns 4338
_refine_ls_number_restraints 0
_refine_ls_restrained_S_all 1.043
_refine_ls_R_factor_all 0.0877
_refine_ls_R_factor_gt 0.0561
_refine_ls_shift/su_max 0.001
_refine_ls_shift/su_mean 0.000
_refine_ls_structure_factor_coef Fsqd
_refine_ls_weighting_details 'calc w=1/[\s^2^(Fo^2^)+(0.0500P)^2^+0.0000P] where P=(Fo^2^+2Fc^2^)/3'
_refine_ls_weighting_scheme calc
_refine_ls_wR_factor_gt 0.1025
_refine_ls_wR_factor_ref 0.1141
_reflns_number_gt 3307
_reflns_number_total 4338
_reflns_threshold_expression >2sigma(I)
_cod_data_source_file ic049204xsi20040724_020648.cif
_cod_data_source_block utpmenph
_cod_original_cell_volume 4951.1(13)
_cod_database_code 4311750

loop_
_symmetry_equiv_pos_as_xyz
'x, y, z'
'-x, y, -z+1/2'
'x+1/2, y+1/2, z'
'-x+1/2, y+1/2, -z+1/2'
'-x, -y, -z'
'x, -y, z-1/2'
'-x+1/2, -y+1/2, -z'
'x+1/2, -y+1/2, z-1/2'

loop_
_atom_site_label
_atom_site_type_symbol
_atom_site_fract_x
_atom_site_fract_y
_atom_site_fract_z
_atom_site_U_iso_or_equiv
_atom_site_adp_type
_atom_site_occupancy
_atom_site_symmetry_multiplicity
_atom_site_calc_flag
_atom_site_refinement_flags
_atom_site_disorder_assembly
_atom_site_disorder_group
U1 U 0.5000 0.44054(3) 0.2500 0.03267(15) Uani 1 2 d S . .
N1 N 0.5000 0.2941(5) 0.2500 0.036(2) Uani 1 2 d S . .
N12 N 0.5937(4) 0.3982(4) 0.3766(4) 0.0386(16) Uani 1 1 d . . .
N11 N 0.6724(4) 0.4230(4) 0.3868(4) 0.0378(17) Uani 1 1 d . . .
N22 N 0.5646(4) 0.5660(4) 0.3306(3) 0.0398(15) Uani 1 1 d . . .
N21 N 0.6476(4) 0.5652(4) 0.3509(3) 0.0384(15) Uani 1 1 d . . .
N32 N 0.6293(4) 0.4805(4) 0.2008(3) 0.0374(16) Uani 1 1 d . . .
N31 N 0.6986(4) 0.4729(4) 0.2540(4) 0.0404(17) Uani 1 1 d . . .
C1 C 0.5714(5) 0.2514(5) 0.2639(4) 0.039(2) Uani 1 1 d . . .
C2 C 0.6422(5) 0.2811(5) 0.2427(5) 0.052(2) Uani 1 1 d . . .
H2 H 0.6404 0.3277 0.2147 0.063 Uiso 1 1 calc R . .
C3 C 0.7166(6) 0.2421(7) 0.2627(7) 0.071(3) Uani 1 1 d . . .
H3 H 0.7631 0.2642 0.2490 0.086 Uiso 1 1 calc R . .
C4 C 0.7216(8) 0.1741(8) 0.3010(7) 0.089(4) Uani 1 1 d . . .
H4 H 0.7711 0.1492 0.3143 0.107 Uiso 1 1 calc R . .
C5 C 0.6519(8) 0.1410(7) 0.3205(6) 0.078(3) Uani 1 1 d . . .
H5 H 0.6542 0.0926 0.3454 0.094 Uiso 1 1 calc R . .
C6 C 0.5789(6) 0.1799(6) 0.3032(5) 0.059(3) Uani 1 1 d . . .
H6 H 0.5332 0.1575 0.3184 0.071 Uiso 1 1 calc R . .
C15 C 0.7164(5) 0.3816(5) 0.4449(4) 0.044(2) Uani 1 1 d . . .
C14 C 0.6655(5) 0.3312(5) 0.4722(5) 0.047(2) Uani 1 1 d . . .
H13 H 0.6786 0.2960 0.5126 0.057 Uiso 1 1 calc R . .
C13 C 0.5908(5) 0.3411(5) 0.4295(4) 0.041(2) Uani 1 1 d . . .
C16 C 0.8051(6) 0.3942(7) 0.4689(6) 0.075(3) Uani 1 1 d . . .
H15A H 0.8235 0.4348 0.4378 0.113 Uiso 1 1 calc R . .
H15B H 0.8334 0.3462 0.4622 0.113 Uiso 1 1 calc R . .
H15C H 0.8150 0.4096 0.5220 0.113 Uiso 1 1 calc R . .
C17 C 0.5146(5) 0.2993(5) 0.4375(5) 0.052(2) Uani 1 1 d . . .
H16A H 0.4719 0.3185 0.3995 0.078 Uiso 1 1 calc R . .
H16B H 0.5011 0.3086 0.4879 0.078 Uiso 1 1 calc R . .
H16C H 0.5215 0.2439 0.4303 0.078 Uiso 1 1 calc R . .
C25 C 0.6718(5) 0.6346(6) 0.3844(5) 0.046(2) Uani 1 1 d . . .
C24 C 0.6043(6) 0.6791(5) 0.3857(5) 0.055(2) Uani 1 1 d . . .
H23 H 0.6027 0.7295 0.4058 0.065 Uiso 1 1 calc R . .
C23 C 0.5390(6) 0.6359(6) 0.3519(5) 0.050(2) Uani 1 1 d . . .
C26 C 0.7584(5) 0.6528(6) 0.4157(6) 0.066(3) Uani 1 1 d . . .
H25A H 0.7920 0.6098 0.4048 0.099 Uiso 1 1 calc R . .
H25B H 0.7637 0.6604 0.4703 0.099 Uiso 1 1 calc R . .
H25C H 0.7746 0.6998 0.3919 0.099 Uiso 1 1 calc R . .
C27 C 0.4532(6) 0.6590(6) 0.3397(6) 0.065(3) Uani 1 1 d . . .
H26A H 0.4211 0.6167 0.3153 0.097 Uiso 1 1 calc R . .
H26B H 0.4461 0.7048 0.3075 0.097 Uiso 1 1 calc R . .
H26C H 0.4365 0.6706 0.3884 0.097 Uiso 1 1 calc R . .
C35 C 0.7613(5) 0.4558(6) 0.2169(5) 0.049(2) Uani 1 1 d . . .
C34 C 0.7321(5) 0.4529(6) 0.1396(5) 0.059(3) Uani 1 1 d . . .
H33 H 0.7619 0.4420 0.1003 0.071 Uiso 1 1 calc R . .
C33 C 0.6514(5) 0.4689(5) 0.1309(4) 0.041(2) Uani 1 1 d . . .
C36 C 0.8446(5) 0.4437(8) 0.2599(6) 0.087(4) Uani 1 1 d . . .
H35A H 0.8436 0.4492 0.3141 0.131 Uiso 1 1 calc R . .
H35B H 0.8804 0.4822 0.2437 0.131 Uiso 1 1 calc R . .
H35C H 0.8632 0.3919 0.2495 0.131 Uiso 1 1 calc R . .
C37 C 0.5937(6) 0.4777(6) 0.0587(5) 0.058(3) Uani 1 1 d . . .
H36A H 0.5409 0.4887 0.0709 0.088 Uiso 1 1 calc R . .
H36B H 0.5923 0.4299 0.0295 0.088 Uiso 1 1 calc R . .
H36C H 0.6107 0.5203 0.0290 0.088 Uiso 1 1 calc R . .
B1 B 0.6987(6) 0.4916(6) 0.3404(6) 0.041(2) Uani 1 1 d . . .
H1 H 0.7545 0.5041 0.3624 0.049 Uiso 1 1 calc R . .
C1S C 1.0176(10) 0.4541(15) 0.5547(11) 0.103(5) Uani 1 1 d . . .
C2S C 1.0416(17) 0.405(3) 0.500(4) 0.14(2) Uani 0.50 1 d P . .
C3S C 1.0382(14) 0.414(2) 0.4244(18) 0.181(12) Uani 1 1 d . . .
C4S C 1.0104(14) 0.462(2) 0.4734(18) 0.084(10) Uani 0.50 1 d P . .
C5S C 1.0113(16) 0.496(2) 0.404(3) 0.107(12) Uani 0.50 1 d P . .

loop_
_atom_site_aniso_label
_atom_site_aniso_U_11
_atom_site_aniso_U_22
_atom_site_aniso_U_33
_atom_site_aniso_U_23
_atom_site_aniso_U_13
_atom_site_aniso_U_12
U1 0.0331(2) 0.0386(3) 0.0257(2) 0.000 0.00258(16) 0.000
N1 0.037(5) 0.037(6) 0.033(5) 0.000 0.001(4) 0.000
N12 0.035(4) 0.047(4) 0.032(4) -0.003(3) 0.002(3) -0.002(3)
N11 0.046(4) 0.036(5) 0.032(4) -0.002(3) 0.007(3) -0.003(3)
N22 0.044(4) 0.040(4) 0.036(4) -0.007(4) 0.006(3) -0.008(4)
N21 0.042(4) 0.044(4) 0.027(3) -0.001(4) -0.001(3) -0.012(4)
N32 0.042(4) 0.046(4) 0.025(3) 0.001(3) 0.005(3) -0.003(3)
N31 0.039(4) 0.051(4) 0.031(4) 0.004(3) 0.004(3) -0.005(3)
C1 0.046(5) 0.042(5) 0.030(4) -0.003(4) 0.005(4) 0.006(4)
C2 0.052(6) 0.047(6) 0.057(6) -0.012(5) 0.004(5) 0.007(5)
C3 0.054(7) 0.069(8) 0.092(9) -0.024(7) 0.013(6) 0.006(6)
C4 0.090(10) 0.090(10) 0.084(9) -0.006(8) 0.003(7) 0.039(8)
C5 0.102(10) 0.076(8) 0.058(7) 0.011(6) 0.017(7) 0.036(8)
C6 0.075(7) 0.056(6) 0.049(6) 0.007(5) 0.021(5) 0.023(6)
C15 0.037(5) 0.062(6) 0.030(4) 0.006(4) -0.007(4) 0.011(4)
C14 0.059(6) 0.047(6) 0.036(5) 0.010(4) 0.007(4) 0.008(5)
C13 0.061(6) 0.037(5) 0.024(4) 0.002(4) 0.006(4) -0.001(4)
C16 0.063(7) 0.097(9) 0.061(7) 0.032(6) -0.009(5) 0.008(6)
C17 0.062(6) 0.059(6) 0.038(5) 0.005(5) 0.012(4) -0.008(5)
C25 0.050(6) 0.055(6) 0.031(5) -0.001(4) 0.001(4) -0.010(5)
C24 0.074(7) 0.035(5) 0.056(6) -0.009(5) 0.015(5) -0.013(5)
C23 0.066(6) 0.052(6) 0.034(5) -0.007(4) 0.015(4) -0.005(5)
C26 0.065(7) 0.067(7) 0.061(6) -0.019(5) -0.005(5) -0.020(6)
C27 0.070(7) 0.063(7) 0.063(7) -0.011(5) 0.017(5) 0.013(6)
C35 0.040(5) 0.060(7) 0.048(5) -0.008(5) 0.014(4) -0.002(5)
C34 0.045(5) 0.100(8) 0.037(5) -0.022(6) 0.022(4) -0.012(6)
C33 0.047(5) 0.047(5) 0.031(4) 0.001(4) 0.010(4) -0.006(4)
C36 0.039(5) 0.157(12) 0.068(7) -0.001(9) 0.018(5) 0.018(8)
C37 0.066(6) 0.072(7) 0.036(5) 0.011(5) 0.003(5) -0.013(5)
B1 0.036(5) 0.045(6) 0.041(6) 0.003(5) 0.005(5) 0.001(5)
C1S 0.054(9) 0.140(18) 0.113(14) 0.039(12) 0.011(8) -0.019(10)
C2S 0.018(14) 0.12(3) 0.27(7) 0.05(4) 0.00(3) 0.003(15)
C3S 0.102(16) 0.26(4) 0.19(2) -0.03(3) 0.048(18) -0.019(18)
C4S 0.028(13) 0.14(3) 0.09(2) 0.027(19) 0.030(13) -0.030(17)
C5S 0.025(14) 0.10(3) 0.20(4) -0.01(3) 0.020(18) -0.038(15)

loop_
_atom_type_symbol
_atom_type_description
_atom_type_scat_dispersion_real
_atom_type_scat_dispersion_imag
_atom_type_scat_source
C C 0.0033 0.0016 'International Tables Vol C Tables 4.2.6.8 and 6.1.1.4'
H H 0.0000 0.0000 'International Tables Vol C Tables 4.2.6.8 and 6.1.1.4'
B B 0.0013 0.0007 'International Tables Vol C Tables 4.2.6.8 and 6.1.1.4'
N N 0.0061 0.0033 'International Tables Vol C Tables 4.2.6.8 and 6.1.1.4'
U U -9.6767 9.6646 'International Tables Vol C Tables 4.2.6.8 and 6.1.1.4'

loop_
_geom_angle_atom_site_label_1
_geom_angle_atom_site_label_2
_geom_angle_atom_site_label_3
_geom_angle
_geom_angle_site_symmetry_1
_geom_angle_site_symmetry_3
_geom_angle_publ_flag
N1 U1 N32 105.50(15) . 2_655 ?
N1 U1 N32 105.50(15) . . ?
N32 U1 N32 149.0(3) 2_655 . ?
N1 U1 N12 74.08(15) . 2_655 ?
N32 U1 N12 86.0(2) 2_655 2_655 ?
N32 U1 N12 102.5(2) . 2_655 ?
N1 U1 N12 74.08(15) . . ?
N32 U1 N12 102.5(2) 2_655 . ?
N32 U1 N12 86.0(2) . . ?
N12 U1 N12 148.2(3) 2_655 . ?
N1 U1 N22 142.27(14) . . ?
N32 U1 N22 84.6(2) 2_655 . ?
N32 U1 N22 70.85(19) . . ?
N12 U1 N22 143.6(2) 2_655 . ?
N12 U1 N22 68.2(2) . . ?
N1 U1 N22 142.27(14) . 2_655 ?
N32 U1 N22 70.85(19) 2_655 2_655 ?
N32 U1 N22 84.6(2) . 2_655 ?
N12 U1 N22 68.2(2) 2_655 2_655 ?
N12 U1 N22 143.6(2) . 2_655 ?
N22 U1 N22 75.5(3) . 2_655 ?
N1 U1 B1 104.04(16) . . ?
N32 U1 B1 124.6(2) 2_655 . ?
N32 U1 B1 45.7(2) . . ?
N12 U1 B1 147.4(2) 2_655 . ?
N12 U1 B1 44.8(2) . . ?
N22 U1 B1 45.6(2) . . ?
N22 U1 B1 108.4(2) 2_655 . ?
N1 U1 B1 104.04(16) . 2_655 ?
N32 U1 B1 45.7(2) 2_655 2_655 ?
N32 U1 B1 124.6(2) . 2_655 ?
N12 U1 B1 44.8(2) 2_655 2_655 ?
N12 U1 B1 147.4(2) . 2_655 ?
N22 U1 B1 108.4(2) . 2_655 ?
N22 U1 B1 45.6(2) 2_655 2_655 ?
B1 U1 B1 151.9(3) . 2_655 ?
C1 N1 C1 117.0(9) 2_655 . ?
C1 N1 U1 121.5(5) 2_655 . ?
C1 N1 U1 121.5(5) . . ?
C13 N12 N11 105.4(6) . . ?
C13 N12 U1 134.6(5) . . ?
N11 N12 U1 117.9(5) . . ?
C15 N11 N12 109.9(6) . . ?
C15 N11 B1 128.9(7) . . ?
N12 N11 B1 121.0(7) . . ?
C23 N22 N21 106.8(7) . . ?
C23 N22 U1 136.9(6) . . ?
N21 N22 U1 115.9(5) . . ?
C25 N21 N22 109.2(7) . . ?
C25 N21 B1 128.5(7) . . ?
N22 N21 B1 122.2(7) . . ?
C33 N32 N31 106.6(6) . . ?
C33 N32 U1 129.4(5) . . ?
N31 N32 U1 114.6(4) . . ?
C35 N31 N32 109.1(6) . . ?
C35 N31 B1 129.2(7) . . ?
N32 N31 B1 121.4(6) . . ?
N1 C1 C2 120.6(8) . . ?
N1 C1 C6 123.7(8) . . ?
C2 C1 C6 115.6(8) . . ?
C1 C2 C3 121.3(9) . . ?
C4 C3 C2 121.4(11) . . ?
C3 C4 C5 119.0(11) . . ?
C6 C5 C4 120.2(11) . . ?
C5 C6 C1 122.4(10) . . ?
C14 C15 N11 107.2(7) . . ?
C14 C15 C16 130.2(8) . . ?
N11 C15 C16 122.6(8) . . ?
C15 C14 C13 107.7(8) . . ?
N12 C13 C14 109.9(8) . . ?
N12 C13 C17 121.9(8) . . ?
C14 C13 C17 128.1(8) . . ?
N21 C25 C24 107.1(8) . . ?
N21 C25 C26 123.3(8) . . ?
C24 C25 C26 129.6(9) . . ?
C25 C24 C23 107.8(8) . . ?
N22 C23 C24 109.1(8) . . ?
N22 C23 C27 122.9(8) . . ?
C24 C23 C27 128.0(9) . . ?
N31 C35 C34 107.4(8) . . ?
N31 C35 C36 121.3(8) . . ?
C34 C35 C36 131.3(8) . . ?
C33 C34 C35 107.6(7) . . ?
N32 C33 C34 109.3(7) . . ?
N32 C33 C37 122.1(8) . . ?
C34 C33 C37 128.5(8) . . ?
N11 B1 N21 110.2(7) . . ?
N11 B1 N31 114.2(7) . . ?
N21 B1 N31 111.3(7) . . ?
N11 B1 U1 74.2(4) . . ?
N21 B1 U1 75.7(4) . . ?
N31 B1 U1 69.6(4) . . ?
C5S C1S C2S 171(3) 5_766 . ?
C5S C1S C4S 122(3) 5_766 . ?
C2S C1S C4S 49(2) . . ?
C5S C1S C4S 56(2) 5_766 5_766 ?
C2S C1S C4S 116(3) . 5_766 ?
C4S C1S C4S 67(2) . 5_766 ?
C4S C2S C3S 64(3) . . ?
C4S C2S C1S 67(4) . . ?
C3S C2S C1S 131(5) . . ?
C4S C3S C2S 52(2) . . ?
C4S C3S C5S 57(3) . . ?
C2S C3S C5S 108(4) . . ?
C2S C4S C3S 64(4) . . ?
C2S C4S C5S 130(5) . . ?
C3S C4S C5S 68(3) . . ?
C2S C4S C1S 63(4) . . ?
C3S C4S C1S 127(4) . . ?
C5S C4S C1S 160(4) . . ?
C2S C4S C1S 170(3) . 5_766 ?
C3S C4S C1S 119(3) . 5_766 ?
C5S C4S C1S 51(2) . 5_766 ?
C1S C4S C1S 113(2) . 5_766 ?
C2S C4S C4S 123(6) . 5_766 ?
C3S C4S C4S 167(3) . 5_766 ?
C5S C4S C4S 103(4) . 5_766 ?
C1S C4S C4S 60(2) . 5_766 ?
C1S C4S C4S 53(2) 5_766 5_766 ?
C1S C5S C4S 73(3) 5_766 . ?
C1S C5S C3S 129(4) 5_766 . ?
C4S C5S C3S 56(2) . . ?

loop_
_geom_bond_atom_site_label_1
_geom_bond_atom_site_label_2
_geom_bond_distance
_geom_bond_site_symmetry_2
_geom_bond_publ_flag
U1 N1 2.489(9) . ?
U1 N32 2.544(6) 2_655 ?
U1 N32 2.544(6) . ?
U1 N12 2.625(6) 2_655 ?
U1 N12 2.625(6) . ?
U1 N22 2.695(7) . ?
U1 N22 2.695(7) 2_655 ?
U1 B1 3.575(10) . ?
U1 B1 3.575(10) 2_655 ?
N1 C1 1.389(9) 2_655 ?
N1 C1 1.389(9) . ?
N12 C13 1.350(10) . ?
N12 N11 1.371(8) . ?
N11 C15 1.363(9) . ?
N11 B1 1.524(11) . ?
N22 C23 1.336(11) . ?
N22 N21 1.382(8) . ?
N21 C25 1.354(10) . ?
N21 B1 1.543(11) . ?
N32 C33 1.349(9) . ?
N32 N31 1.384(9) . ?
N31 C35 1.349(10) . ?
N31 B1 1.552(11) . ?
C1 C2 1.392(11) . ?
C1 C6 1.394(12) . ?
C2 C3 1.409(13) . ?
C3 C4 1.333(16) . ?
C4 C5 1.385(16) . ?
C5 C6 1.383(13) . ?
C15 C14 1.347(11) . ?
C15 C16 1.498(12) . ?
C14 C13 1.369(11) . ?
C13 C17 1.486(11) . ?
C25 C24 1.363(12) . ?
C25 C26 1.504(11) . ?
C24 C23 1.376(12) . ?
C23 C27 1.476(12) . ?
C35 C34 1.374(12) . ?
C35 C36 1.499(12) . ?
C34 C33 1.366(11) . ?
C33 C37 1.483(11) . ?
C1S C5S 1.26(4) 5_766 ?
C1S C2S 1.38(6) . ?
C1S C4S 1.42(3) . ?
C1S C4S 1.55(4) 5_766 ?
C2S C4S 1.17(4) . ?
C2S C3S 1.33(6) . ?
C3S C4S 1.33(4) . ?
C3S C5S 1.48(5) . ?
C4S C5S 1.34(5) . ?
C4S C1S 1.55(4) 5_766 ?
C4S C4S 1.65(7) 5_766 ?
C5S C1S 1.26(4) 5_766 ?

loop_
_geom_torsion_atom_site_label_1
_geom_torsion_atom_site_label_2
_geom_torsion_atom_site_label_3
_geom_torsion_atom_site_label_4
_geom_torsion
_geom_torsion_site_symmetry_1
_geom_torsion_site_symmetry_2
_geom_torsion_site_symmetry_3
_geom_torsion_site_symmetry_4
_geom_torsion_publ_flag
N32 U1 N1 C1 32.2(4) 2_655 . . 2_655 ?
N32 U1 N1 C1 -147.8(4) . . . 2_655 ?
N12 U1 N1 C1 -48.9(4) 2_655 . . 2_655 ?
N12 U1 N1 C1 131.1(4) . . . 2_655 ?
N22 U1 N1 C1 133.6(4) . . . 2_655 ?
N22 U1 N1 C1 -46.4(4) 2_655 . . 2_655 ?
B1 U1 N1 C1 164.8(4) . . . 2_655 ?
B1 U1 N1 C1 -15.2(4) 2_655 . . 2_655 ?
N32 U1 N1 C1 -147.8(4) 2_655 . . . ?
N32 U1 N1 C1 32.2(4) . . . . ?
N12 U1 N1 C1 131.1(4) 2_655 . . . ?
N12 U1 N1 C1 -48.9(4) . . . . ?
N22 U1 N1 C1 -46.4(4) . . . . ?
N22 U1 N1 C1 133.6(4) 2_655 . . . ?
B1 U1 N1 C1 -15.2(4) . . . . ?
B1 U1 N1 C1 164.8(4) 2_655 . . . ?
N1 U1 N12 C13 -39.8(7) . . . . ?
N32 U1 N12 C13 63.0(7) 2_655 . . . ?
N32 U1 N12 C13 -147.1(7) . . . . ?
N12 U1 N12 C13 -39.8(7) 2_655 . . . ?
N22 U1 N12 C13 141.9(8) . . . . ?
N22 U1 N12 C13 137.7(7) 2_655 . . . ?
B1 U1 N12 C13 -169.9(9) . . . . ?
B1 U1 N12 C13 51.5(9) 2_655 . . . ?
N1 U1 N12 N11 120.9(5) . . . . ?
N32 U1 N12 N11 -136.3(5) 2_655 . . . ?
N32 U1 N12 N11 13.5(5) . . . . ?
N12 U1 N12 N11 120.9(5) 2_655 . . . ?
N22 U1 N12 N11 -57.5(5) . . . . ?
N22 U1 N12 N11 -61.7(6) 2_655 . . . ?
B1 U1 N12 N11 -9.3(4) . . . . ?
B1 U1 N12 N11 -147.9(5) 2_655 . . . ?
C13 N12 N11 C15 0.0(8) . . . . ?
U1 N12 N11 C15 -165.8(5) . . . . ?
C13 N12 N11 B1 -176.0(7) . . . . ?
U1 N12 N11 B1 18.1(8) . . . . ?
N1 U1 N22 C23 -138.2(7) . . . . ?
N32 U1 N22 C23 -29.8(7) 2_655 . . . ?
N32 U1 N22 C23 131.0(8) . . . . ?
N12 U1 N22 C23 45.8(9) 2_655 . . . ?
N12 U1 N22 C23 -135.6(8) . . . . ?
N22 U1 N22 C23 41.8(7) 2_655 . . . ?
B1 U1 N22 C23 177.0(9) . . . . ?
B1 U1 N22 C23 9.8(8) 2_655 . . . ?
N1 U1 N22 N21 49.8(6) . . . . ?
N32 U1 N22 N21 158.2(5) 2_655 . . . ?
N32 U1 N22 N21 -41.0(5) . . . . ?
N12 U1 N22 N21 -126.1(5) 2_655 . . . ?
N12 U1 N22 N21 52.4(5) . . . . ?
N22 U1 N22 N21 -130.2(6) 2_655 . . . ?
B1 U1 N22 N21 5.1(4) . . . . ?
B1 U1 N22 N21 -162.2(5) 2_655 . . . ?
C23 N22 N21 C25 0.0(8) . . . . ?
U1 N22 N21 C25 174.3(5) . . . . ?
C23 N22 N21 B1 175.7(7) . . . . ?
U1 N22 N21 B1 -10.0(8) . . . . ?
N1 U1 N32 C33 64.9(7) . . . . ?
N32 U1 N32 C33 -115.1(7) 2_655 . . . ?
N12 U1 N32 C33 -11.8(7) 2_655 . . . ?
N12 U1 N32 C33 137.2(7) . . . . ?
N22 U1 N32 C33 -154.5(7) . . . . ?
N22 U1 N32 C33 -78.0(7) 2_655 . . . ?
B1 U1 N32 C33 159.6(8) . . . . ?
B1 U1 N32 C33 -54.9(8) 2_655 . . . ?
N1 U1 N32 N31 -76.5(5) . . . . ?
N32 U1 N32 N31 103.5(5) 2_655 . . . ?
N12 U1 N32 N31 -153.2(5) 2_655 . . . ?
N12 U1 N32 N31 -4.2(5) . . . . ?
N22 U1 N32 N31 64.1(5) . . . . ?
N22 U1 N32 N31 140.6(5) 2_655 . . . ?
B1 U1 N32 N31 18.2(5) . . . . ?
B1 U1 N32 N31 163.7(5) 2_655 . . . ?
C33 N32 N31 C35 -0.9(9) . . . . ?
U1 N32 N31 C35 148.9(6) . . . . ?
C33 N32 N31 B1 173.1(7) . . . . ?
U1 N32 N31 B1 -37.1(9) . . . . ?
C1 N1 C1 C2 149.1(8) 2_655 . . . ?
U1 N1 C1 C2 -30.9(8) . . . . ?
C1 N1 C1 C6 -34.9(7) 2_655 . . . ?
U1 N1 C1 C6 145.1(7) . . . . ?
N1 C1 C2 C3 174.0(8) . . . . ?
C6 C1 C2 C3 -2.3(12) . . . . ?
C1 C2 C3 C4 1.8(15) . . . . ?
C2 C3 C4 C5 0.7(18) . . . . ?
C3 C4 C5 C6 -2.6(18) . . . . ?
C4 C5 C6 C1 2.1(16) . . . . ?
N1 C1 C6 C5 -175.8(8) . . . . ?
C2 C1 C6 C5 0.3(13) . . . . ?
N12 N11 C15 C14 -0.7(9) . . . . ?
B1 N11 C15 C14 174.9(8) . . . . ?
N12 N11 C15 C16 178.8(8) . . . . ?
B1 N11 C15 C16 -5.6(14) . . . . ?
N11 C15 C14 C13 1.1(10) . . . . ?
C16 C15 C14 C13 -178.4(10) . . . . ?
N11 N12 C13 C14 0.7(9) . . . . ?
U1 N12 C13 C14 163.0(6) . . . . ?
N11 N12 C13 C17 179.4(7) . . . . ?
U1 N12 C13 C17 -18.3(12) . . . . ?
C15 C14 C13 N12 -1.1(10) . . . . ?
C15 C14 C13 C17 -179.7(8) . . . . ?
N22 N21 C25 C24 0.3(9) . . . . ?
B1 N21 C25 C24 -175.0(7) . . . . ?
N22 N21 C25 C26 178.0(8) . . . . ?
B1 N21 C25 C26 2.7(13) . . . . ?
N21 C25 C24 C23 -0.5(10) . . . . ?
C26 C25 C24 C23 -178.1(9) . . . . ?
N21 N22 C23 C24 -0.4(9) . . . . ?
U1 N22 C23 C24 -172.8(6) . . . . ?
N21 N22 C23 C27 179.9(8) . . . . ?
U1 N22 C23 C27 7.5(13) . . . . ?
C25 C24 C23 N22 0.6(10) . . . . ?
C25 C24 C23 C27 -179.8(9) . . . . ?
N32 N31 C35 C34 0.4(10) . . . . ?
B1 N31 C35 C34 -173.0(8) . . . . ?
N32 N31 C35 C36 -179.8(9) . . . . ?
B1 N31 C35 C36 6.8(15) . . . . ?
N31 C35 C34 C33 0.3(11) . . . . ?
C36 C35 C34 C33 -179.5(11) . . . . ?
N31 N32 C33 C34 1.1(9) . . . . ?
U1 N32 C33 C34 -142.6(7) . . . . ?
N31 N32 C33 C37 -175.9(8) . . . . ?
U1 N32 C33 C37 40.4(11) . . . . ?
C35 C34 C33 N32 -0.9(11) . . . . ?
C35 C34 C33 C37 175.9(9) . . . . ?
C15 N11 B1 N21 -119.6(8) . . . . ?
N12 N11 B1 N21 55.6(9) . . . . ?
C15 N11 B1 N31 114.3(9) . . . . ?
N12 N11 B1 N31 -70.5(9) . . . . ?
C15 N11 B1 U1 172.7(8) . . . . ?
N12 N11 B1 U1 -12.1(6) . . . . ?
C25 N21 B1 N11 115.0(9) . . . . ?
N22 N21 B1 N11 -59.8(9) . . . . ?
C25 N21 B1 N31 -117.3(8) . . . . ?
N22 N21 B1 N31 67.9(9) . . . . ?
C25 N21 B1 U1 -178.2(7) . . . . ?
N22 N21 B1 U1 7.0(6) . . . . ?
C35 N31 B1 N11 -101.7(10) . . . . ?
N32 N31 B1 N11 85.6(9) . . . . ?
C35 N31 B1 N21 132.7(9) . . . . ?
N32 N31 B1 N21 -40.0(10) . . . . ?
C35 N31 B1 U1 -162.7(9) . . . . ?
N32 N31 B1 U1 24.6(6) . . . . ?
N1 U1 B1 N11 -41.6(4) . . . . ?
N32 U1 B1 N11 78.9(5) 2_655 . . . ?
N32 U1 B1 N11 -139.7(6) . . . . ?
N12 U1 B1 N11 -123.9(5) 2_655 . . . ?
N12 U1 B1 N11 7.7(4) . . . . ?
N22 U1 B1 N11 112.1(5) . . . . ?
N22 U1 B1 N11 157.9(4) 2_655 . . . ?
B1 U1 B1 N11 138.4(4) 2_655 . . . ?
N1 U1 B1 N21 -157.9(4) . . . . ?
N32 U1 B1 N21 -37.4(5) 2_655 . . . ?
N32 U1 B1 N21 104.0(5) . . . . ?
N12 U1 B1 N21 119.8(5) 2_655 . . . ?
N12 U1 B1 N21 -108.7(5) . . . . ?
N22 U1 B1 N21 -4.2(3) . . . . ?
N22 U1 B1 N21 41.6(4) 2_655 . . . ?
B1 U1 B1 N21 22.1(4) 2_655 . . . ?
N1 U1 B1 N31 82.4(4) . . . . ?
N32 U1 B1 N31 -157.1(4) 2_655 . . . ?
N32 U1 B1 N31 -15.7(4) . . . . ?
N12 U1 B1 N31 0.1(7) 2_655 . . . ?
N12 U1 B1 N31 131.7(6) . . . . ?
N22 U1 B1 N31 -123.9(5) . . . . ?
N22 U1 B1 N31 -78.0(5) 2_655 . . . ?
B1 U1 B1 N31 -97.6(4) 2_655 . . . ?
C5S C1S C2S C4S 16(14) 5_766 . . . ?
C4S C1S C2S C4S -10(3) 5_766 . . . ?
C5S C1S C2S C3S 19(15) 5_766 . . . ?
C4S C1S C2S C3S 3(3) . . . . ?
C4S C1S C2S C3S -7(4) 5_766 . . . ?
C1S C2S C3S C4S -3(3) . . . . ?
C4S C2S C3S C5S 11(2) . . . . ?
C1S C2S C3S C5S 7(4) . . . . ?
C1S C2S C4S C3S 177(2) . . . . ?
C3S C2S C4S C5S -15(4) . . . . ?
C1S C2S C4S C5S 163(3) . . . . ?
C3S C2S C4S C1S -177(2) . . . . ?
C3S C2S C4S C1S -107(26) . . . 5_766 ?
C1S C2S C4S C1S 70(26) . . . 5_766 ?
C3S C2S C4S C4S -167(3) . . . 5_766 ?
C1S C2S C4S C4S 10(3) . . . 5_766 ?
C5S C3S C4S C2S -168(3) . . . . ?
C2S C3S C4S C5S 168(3) . . . . ?
C2S C3S C4S C1S 3(3) . . . . ?
C5S C3S C4S C1S -165(3) . . . . ?
C2S C3S C4S C1S 169(3) . . . 5_766 ?
C5S C3S C4S C1S 1.2(18) . . . 5_766 ?
C2S C3S C4S C4S 123(20) . . . 5_766 ?
C5S C3S C4S C4S -45(19) . . . 5_766 ?
C5S C1S C4S C2S -177(2) 5_766 . . . ?
C4S C1S C4S C2S 170(3) 5_766 . . . ?
C5S C1S C4S C3S 180(2) 5_766 . . . ?
C2S C1S C4S C3S -3(3) . . . . ?
C4S C1S C4S C3S 167(3) 5_766 . . . ?
C5S C1S C4S C5S 45(9) 5_766 . . . ?
C2S C1S C4S C5S -138(9) . . . . ?
C4S C1S C4S C5S 32(8) 5_766 . . . ?
C5S C1S C4S C1S 13(2) 5_766 . . 5_766 ?
C2S C1S C4S C1S -170(3) . . . 5_766 ?
C4S C1S C4S C1S 0.000(2) 5_766 . . 5_766 ?
C5S C1S C4S C4S 13(2) 5_766 . . 5_766 ?
C2S C1S C4S C4S -170(3) . . . 5_766 ?
C2S C4S C5S C1S -167(4) . . . 5_766 ?
C3S C4S C5S C1S 179(2) . . . 5_766 ?
C1S C4S C5S C1S -39(8) . . . 5_766 ?
C4S C4S C5S C1S -11(2) 5_766 . . 5_766 ?
C2S C4S C5S C3S 14(4) . . . . ?
C1S C4S C5S C3S 142(8) . . . . ?
C1S C4S C5S C3S -179(2) 5_766 . . . ?
C4S C4S C5S C3S 171(3) 5_766 . . . ?
C4S C3S C5S C1S -2(2) . . . 5_766 ?
C2S C3S C5S C1S -12(4) . . . 5_766 ?
C2S C3S C5S C4S -10(2) . . . . ?
